data_2016803
loop_
_publ_author_name
'Wang, Xiu-Yan'
'Wang, Jia-Jun'

_publ_section_title
;
 A mixed-valence copper coordination polymer generated by a
 hydrothermal metal/ligand redox reaction process
;
_journal_coeditor_code GD3240
_journal_issue 10
_journal_name_full 'Acta Crystallographica Section C'
_journal_page_first m330
_journal_page_last m332
_journal_paper_doi 10.1107/S0108270108029314
_journal_volume 64
_journal_year 2008
_chemical_formula_iupac '[Cu2 (C8 H3 O5) (C8 H6 N2)]'
_chemical_formula_moiety 'C16 H9 Cu2 N2 O5'
_chemical_formula_sum 'C16 H9 Cu2 N2 O5'
_chemical_formula_weight 436.33
_chemical_name_systematic ?
_space_group_IT_number 14
_symmetry_cell_setting monoclinic
_symmetry_space_group_name_Hall '-P 2yn'
_symmetry_space_group_name_H-M 'P 1 21/n 1'
_atom_sites_solution_hydrogens geom
_atom_sites_solution_primary direct
_atom_sites_solution_secondary difmap
_audit_creation_method SHELXL97
_cell_angle_alpha 90.00
_cell_angle_beta 101.7190(10)
_cell_angle_gamma 90.00
_cell_formula_units_Z 4
_cell_length_a 5.2011(2)
_cell_length_b 23.5553(11)
_cell_length_c 12.2402(6)
_cell_measurement_reflns_used 3402
_cell_measurement_temperature 293(2)
_cell_measurement_theta_max 28.28
_cell_measurement_theta_min 1.08
_cell_volume 1468.33(11)
_computing_cell_refinement 'SAINT (Bruker, 1999)'
_computing_data_collection 'SMART (Bruker, 1997)'
_computing_data_reduction 'SAINT (Bruker, 1999)'
_computing_molecular_graphics 'SHELXTL-Plus (Sheldrick, 2008)'
_computing_publication_material 'SHELXL97 (Sheldrick, 2008)'
_computing_structure_refinement 'SHELXL97 (Sheldrick, 2008)'
_computing_structure_solution 'SHELXS97 (Sheldrick, 2008)'
_diffrn_ambient_temperature 293(2)
_diffrn_measured_fraction_theta_full 0.992
_diffrn_measured_fraction_theta_max 0.937
_diffrn_measurement_device_type 'Bruker APEX CCD area-detector'
_diffrn_measurement_method '\w scans'
_diffrn_radiation_monochromator graphite
_diffrn_radiation_source 'fine-focus sealed tube'
_diffrn_radiation_type MoK\a
_diffrn_radiation_wavelength 0.71073
_diffrn_reflns_av_R_equivalents 0.0288
_diffrn_reflns_av_sigmaI/netI 0.0306
_diffrn_reflns_limit_h_max 6
_diffrn_reflns_limit_h_min -6
_diffrn_reflns_limit_k_max 30
_diffrn_reflns_limit_k_min -31
_diffrn_reflns_limit_l_max 13
_diffrn_reflns_limit_l_min -16
_diffrn_reflns_number 8982
_diffrn_reflns_theta_full 25.00
_diffrn_reflns_theta_max 28.28
_diffrn_reflns_theta_min 1.73
_diffrn_standards_number 0
_exptl_absorpt_coefficient_mu 2.929
_exptl_absorpt_correction_T_max 0.575
_exptl_absorpt_correction_T_min 0.391
_exptl_absorpt_correction_type multi-scan
_exptl_absorpt_process_details '(SADABS; Sheldrick, 1996)'
_exptl_crystal_colour 'dark red'
_exptl_crystal_density_diffrn 1.974
_exptl_crystal_density_method 'not measured'
_exptl_crystal_description block
_exptl_crystal_F_000 868
_exptl_crystal_size_max 0.31
_exptl_crystal_size_mid 0.27
_exptl_crystal_size_min 0.19
_refine_diff_density_max 0.478
_refine_diff_density_min -0.294
_refine_ls_extinction_method none
_refine_ls_goodness_of_fit_ref 0.962
_refine_ls_hydrogen_treatment constr
_refine_ls_matrix_type full
_refine_ls_number_parameters 226
_refine_ls_number_reflns 3402
_refine_ls_number_restraints 0
_refine_ls_restrained_S_all 0.962
_refine_ls_R_factor_all 0.0339
_refine_ls_R_factor_gt 0.0280
_refine_ls_shift/su_max 0.001
_refine_ls_shift/su_mean 0.000
_refine_ls_structure_factor_coef Fsqd
_refine_ls_weighting_details 'calc w = 1/[\s^2^(Fo^2^)+(0.0427P)^2^] where P=(Fo^2^+2Fc^2^)/3'
_refine_ls_weighting_scheme calc
_refine_ls_wR_factor_gt 0.0681
_refine_ls_wR_factor_ref 0.0708
_reflns_number_gt 2852
_reflns_number_total 3402
_reflns_threshold_expression I>2\s(I)
_cod_data_source_file gd3240.cif
_cod_data_source_block I
_cod_original_sg_symbol_H-M 'P 21/n'
_cod_database_code 2016803
_cod_database_fobs_code 2016803

loop_
_symmetry_equiv_pos_as_xyz
'x, y, z'
'-x+1/2, y+1/2, -z+1/2'
'-x, -y, -z'
'x-1/2, -y-1/2, z-1/2'

loop_
_atom_site_type_symbol
_atom_site_label
_atom_site_fract_x
_atom_site_fract_y
_atom_site_fract_z
_atom_site_U_iso_or_equiv
_atom_site_adp_type
_atom_site_calc_flag
_atom_site_refinement_flags
_atom_site_occupancy
C C1 0.3875(4) 0.07382(8) 0.87479(16) 0.0236(4) Uani d . 1
C C2 0.3891(4) 0.01664(8) 0.81996(17) 0.0246(4) Uani d . 1
C C3 0.5985(4) -0.02297(8) 0.84865(16) 0.0239(4) Uani d . 1
C C4 0.5854(4) -0.07520(8) 0.78954(17) 0.0258(4) Uani d . 1
C C5 0.3694(4) -0.08508(9) 0.70422(19) 0.0340(5) Uani d . 1
H H5 0.3614 -0.1189 0.6645 0.041 Uiso calc R 1
C C7 0.1646(5) -0.04639(9) 0.6757(2) 0.0372(5) Uani d . 1
H H7 0.0230 -0.0542 0.6179 0.045 Uiso calc R 1
C C8 0.1755(4) 0.00368(9) 0.73481(19) 0.0306(5) Uani d . 1
H H8 0.0374 0.0294 0.7175 0.037 Uiso calc R 1
C C9 0.5675(5) 0.20908(9) 1.08446(18) 0.0328(5) Uani d . 1
H H9 0.6585 0.1786 1.0625 0.039 Uiso calc R 1
C C10 0.6686(4) 0.23533(9) 1.18769(18) 0.0320(5) Uani d . 1
H H10 0.8240 0.2216 1.2309 0.038 Uiso calc R 1
C C11 0.3229(4) 0.29778(9) 1.15748(17) 0.0275(4) Uani d . 1
C C12 0.1873(5) 0.34460(9) 1.19042(19) 0.0358(5) Uani d . 1
H H12 0.2490 0.3619 1.2590 0.043 Uiso calc R 1
C C13 -0.0349(5) 0.36457(10) 1.1214(2) 0.0412(6) Uani d . 1
H H13 -0.1223 0.3957 1.1433 0.049 Uiso calc R 1
C C14 -0.1323(5) 0.33878(10) 1.01838(19) 0.0383(5) Uani d . 1
H H14 -0.2829 0.3530 0.9723 0.046 Uiso calc R 1
C C15 -0.0086(5) 0.29320(9) 0.98517(18) 0.0329(5) Uani d . 1
H H15 -0.0764 0.2760 0.9170 0.039 Uiso calc R 1
C C16 0.2213(4) 0.27178(8) 1.05309(17) 0.0271(4) Uani d . 1
C C6 0.7921(4) -0.12175(8) 0.81325(18) 0.0283(4) Uani d . 1
N N1 0.3490(4) 0.22601(7) 1.01771(14) 0.0287(4) Uani d . 1
N N2 0.5513(4) 0.27873(7) 1.22558(14) 0.0292(4) Uani d . 1
O O1 0.1729(3) 0.10073(6) 0.85540(13) 0.0331(4) Uani d . 1
O O2 0.5921(3) 0.09585(6) 0.93331(13) 0.0307(3) Uani d . 1
O O3 0.8022(3) -0.01133(6) 0.93043(12) 0.0282(3) Uani d . 1
O O4 0.7721(3) -0.16162(6) 0.74691(13) 0.0392(4) Uani d . 1
O O5 0.9752(3) -0.12024(6) 0.90078(13) 0.0344(4) Uani d . 1
Cu Cu1 0.90826(5) 0.059211(10) 1.00466(2) 0.02654(9) Uani d . 1
Cu Cu2 0.20383(5) 0.187416(11) 0.87622(2) 0.03198(9) Uani d . 1

loop_
_atom_site_aniso_label
_atom_site_aniso_U_11
_atom_site_aniso_U_22
_atom_site_aniso_U_33
_atom_site_aniso_U_12
_atom_site_aniso_U_13
_atom_site_aniso_U_23
C1 0.0264(10) 0.0225(9) 0.0219(10) 0.0013(8) 0.0046(8) 0.0030(8)
C2 0.0271(10) 0.0211(9) 0.0256(10) 0.0007(8) 0.0053(8) 0.0007(8)
C3 0.0256(10) 0.0233(10) 0.0224(10) -0.0019(8) 0.0037(8) 0.0011(8)
C4 0.0273(11) 0.0240(10) 0.0260(10) -0.0008(8) 0.0050(8) -0.0025(8)
C5 0.0360(13) 0.0284(11) 0.0345(12) -0.0011(9) -0.0005(10) -0.0084(9)
C7 0.0319(12) 0.0364(12) 0.0376(13) 0.0014(10) -0.0064(10) -0.0088(10)
C8 0.0281(11) 0.0286(11) 0.0329(12) 0.0023(9) 0.0011(9) -0.0003(9)
C9 0.0385(13) 0.0255(11) 0.0322(12) 0.0050(9) 0.0020(10) -0.0030(9)
C10 0.0331(12) 0.0280(11) 0.0302(11) 0.0030(9) -0.0051(9) 0.0016(8)
C11 0.0327(12) 0.0252(10) 0.0237(10) -0.0006(8) 0.0031(9) 0.0000(8)
C12 0.0406(13) 0.0343(12) 0.0304(12) 0.0039(10) 0.0021(10) -0.0094(9)
C13 0.0449(15) 0.0358(13) 0.0419(14) 0.0120(11) 0.0061(11) -0.0070(10)
C14 0.0365(13) 0.0411(13) 0.0340(13) 0.0119(10) -0.0009(10) 0.0032(10)
C15 0.0377(12) 0.0319(12) 0.0258(11) 0.0024(10) -0.0010(9) -0.0005(9)
C16 0.0331(12) 0.0234(10) 0.0241(10) 0.0010(8) 0.0038(9) 0.0007(8)
C6 0.0302(11) 0.0228(10) 0.0311(11) -0.0009(8) 0.0044(9) -0.0015(8)
N1 0.0362(10) 0.0230(9) 0.0243(9) 0.0014(7) 0.0001(8) -0.0020(7)
N2 0.0352(10) 0.0249(9) 0.0247(9) -0.0026(8) -0.0008(8) -0.0010(7)
O1 0.0305(8) 0.0248(8) 0.0404(9) 0.0066(6) -0.0015(7) -0.0036(6)
O2 0.0285(8) 0.0225(7) 0.0373(9) 0.0036(6) -0.0027(7) -0.0049(6)
O3 0.0301(8) 0.0211(7) 0.0292(8) 0.0041(6) -0.0040(6) -0.0055(6)
O4 0.0450(10) 0.0301(8) 0.0377(9) 0.0054(7) -0.0028(7) -0.0141(7)
O5 0.0363(9) 0.0240(7) 0.0375(9) 0.0049(6) -0.0054(7) -0.0086(6)
Cu1 0.02696(15) 0.02070(14) 0.02882(15) 0.00291(10) -0.00173(11) -0.00478(10)
Cu2 0.03764(17) 0.02884(16) 0.02625(16) 0.00393(11) -0.00110(12) -0.00446(10)

loop_
_atom_type_symbol
_atom_type_description
_atom_type_scat_dispersion_real
_atom_type_scat_dispersion_imag
_atom_type_scat_source
C C 0.0033 0.0016 'International Tables Vol C Tables 4.2.6.8 and 6.1.1.4'
H H 0.0000 0.0000 'International Tables Vol C Tables 4.2.6.8 and 6.1.1.4'
N N 0.0061 0.0033 'International Tables Vol C Tables 4.2.6.8 and 6.1.1.4'
O O 0.0106 0.0060 'International Tables Vol C Tables 4.2.6.8 and 6.1.1.4'
Cu Cu 0.3201 1.2651 'International Tables Vol C Tables 4.2.6.8 and 6.1.1.4'

loop_
_geom_angle_atom_site_label_1
_geom_angle_atom_site_label_2
_geom_angle_atom_site_label_3
_geom_angle_site_symmetry_1
_geom_angle_site_symmetry_3
_geom_angle
O1 C1 O2 . . 120.62(18)
O1 C1 C2 . . 116.71(18)
O2 C1 C2 . . 122.59(18)
C8 C2 C3 . . 119.64(18)
C8 C2 C1 . . 116.99(18)
C3 C2 C1 . . 123.34(18)
O3 C3 C4 . . 120.66(18)
O3 C3 C2 . . 120.22(17)
C4 C3 C2 . . 119.12(18)
C5 C4 C3 . . 118.38(19)
C5 C4 C6 . . 117.06(18)
C3 C4 C6 . . 124.56(19)
C4 C5 C7 . . 122.7(2)
C4 C5 H5 . . 118.7
C7 C5 H5 . . 118.7
C8 C7 C5 . . 118.7(2)
C8 C7 H7 . . 120.6
C5 C7 H7 . . 120.6
C7 C8 C2 . . 121.4(2)
C7 C8 H8 . . 119.3
C2 C8 H8 . . 119.3
N1 C9 C10 . . 122.7(2)
N1 C9 H9 . . 118.6
C10 C9 H9 . . 118.6
N2 C10 C9 . . 122.6(2)
N2 C10 H10 . . 118.7
C9 C10 H10 . . 118.7
N2 C11 C12 . . 120.01(19)
N2 C11 C16 . . 121.40(19)
C12 C11 C16 . . 118.6(2)
C13 C12 C11 . . 120.0(2)
C13 C12 H12 . . 120.0
C11 C12 H12 . . 120.0
C12 C13 C14 . . 120.8(2)
C12 C13 H13 . . 119.6
C14 C13 H13 . . 119.6
C15 C14 C13 . . 120.5(2)
C15 C14 H14 . . 119.7
C13 C14 H14 . . 119.7
C14 C15 C16 . . 120.4(2)
C14 C15 H15 . . 119.8
C16 C15 H15 . . 119.8
N1 C16 C15 . . 120.04(19)
N1 C16 C11 . . 120.29(19)
C15 C16 C11 . . 119.66(19)
O4 C6 O5 . . 121.41(19)
O4 C6 C4 . . 117.5(2)
O5 C6 C4 . . 121.07(18)
C9 N1 C16 . . 116.76(18)
C9 N1 Cu2 . . 122.28(14)
C16 N1 Cu2 . . 120.94(15)
C10 N2 C11 . . 116.20(18)
C10 N2 Cu2 . 4_666 120.17(15)
C11 N2 Cu2 . 4_666 123.63(14)
C1 O1 Cu2 . . 115.47(13)
C1 O2 Cu1 . . 128.42(13)
C3 O3 Cu1 . 3_757 128.93(12)
C3 O3 Cu1 . . 130.02(12)
Cu1 O3 Cu1 3_757 . 100.76(6)
C6 O5 Cu1 . 3_757 129.19(13)
O5 Cu1 O2 3_757 . 94.39(6)
O5 Cu1 O3 3_757 3_757 93.86(6)
O2 Cu1 O3 . 3_757 170.96(6)
O5 Cu1 O3 3_757 . 170.10(7)
O2 Cu1 O3 . . 92.11(6)
O3 Cu1 O3 3_757 . 79.24(6)
N1 Cu2 N2 . 4_565 129.17(7)
N1 Cu2 O1 . . 125.01(7)
N2 Cu2 O1 4_565 . 105.81(7)

loop_
_geom_bond_atom_site_label_1
_geom_bond_atom_site_label_2
_geom_bond_site_symmetry_2
_geom_bond_distance
C1 O1 . 1.264(2)
C1 O2 . 1.267(2)
C1 C2 . 1.506(3)
C2 C8 . 1.394(3)
C2 C3 . 1.423(3)
C3 O3 . 1.330(2)
C3 C4 . 1.422(3)
C4 C5 . 1.389(3)
C4 C6 . 1.522(3)
C5 C7 . 1.392(3)
C5 H5 . 0.9300
C7 C8 . 1.379(3)
C7 H7 . 0.9300
C8 H8 . 0.9300
C9 N1 . 1.320(3)
C9 C10 . 1.409(3)
C9 H9 . 0.9300
C10 N2 . 1.322(3)
C10 H10 . 0.9300
C11 N2 . 1.380(3)
C11 C12 . 1.411(3)
C11 C16 . 1.419(3)
C12 C13 . 1.369(3)
C12 H12 . 0.9300
C13 C14 . 1.399(3)
C13 H13 . 0.9300
C14 C15 . 1.356(3)
C14 H14 . 0.9300
C15 C16 . 1.404(3)
C15 H15 . 0.9300
C16 N1 . 1.381(3)
C6 O4 . 1.232(2)
C6 O5 . 1.281(3)
Cu1 O1 1_655 2.6852(16)
Cu1 O2 . 1.9047(14)
Cu1 O3 3_757 1.9198(14)
Cu1 O3 . 1.9201(13)
Cu1 O5 3_757 1.8678(14)
Cu2 N2 4_565 2.0176(17)
Cu2 N1 . 1.9659(17)
Cu2 O1 . 2.0599(14)
